data_7103263
loop_
_publ_author_name
'Ju, Jungjae'
'Park, Mira'
'Suk, Jae-Min'
'Lah, Myoung Soo'
'Jeong, Kyu-Sung'

_publ_section_title
;
 An anion receptor with NH and OH groups for hydrogen bonds.
;
_journal_issue 30
_journal_name_full 'Chemical communications (Cambridge, England)'
_journal_page_first 3546
_journal_page_last 3548
_journal_paper_doi 10.1039/b804284e
_journal_year 2008
_chemical_formula_moiety '2(C36 H40 N2 O2), 2(C16 H36 N), 2(H2 O4 P), 3(C H2 Cl2)'
_chemical_formula_sum 'C107 H162 Cl6 N6 O12 P2'
_chemical_formula_weight 1999.07
_chemical_name_systematic
;
?
;
_space_group_IT_number 14
_symmetry_cell_setting monoclinic
_symmetry_space_group_name_Hall '-P 2yn'
_symmetry_space_group_name_H-M 'P 1 21/n 1'
_atom_sites_solution_hydrogens geom
_atom_sites_solution_primary direct
_atom_sites_solution_secondary difmap
_audit_creation_method SHELXL-97
_cell_angle_alpha 90.00
_cell_angle_beta 101.50(3)
_cell_angle_gamma 90.00
_cell_formula_units_Z 4
_cell_length_a 15.618(3)
_cell_length_b 25.838(5)
_cell_length_c 30.105(6)
_cell_measurement_reflns_used 21000
_cell_measurement_temperature 90(2)
_cell_measurement_theta_max 25.00
_cell_measurement_theta_min 1.35
_cell_volume 11905(4)
_computing_cell_refinement HKL2000
_computing_data_collection 'PAL ADSC Quantum-210'
_computing_data_reduction HKL2000
_computing_molecular_graphics ORTEP3
_computing_publication_material WinGX
_computing_structure_refinement 'Bruker SHELXTL'
_computing_structure_solution 'Bruker SHELXTL'
_diffrn_ambient_temperature 90(2)
_diffrn_measured_fraction_theta_full 0.957
_diffrn_measured_fraction_theta_max 0.957
_diffrn_measurement_device_type 'CCD area detector'
_diffrn_measurement_method 'phi scans'
_diffrn_radiation_monochromator 'Pt coated Si double crystal'
_diffrn_radiation_source 'Fixed gap multipole wiggler beamline'
_diffrn_radiation_type synchrotron
_diffrn_radiation_wavelength 0.70000
_diffrn_reflns_av_R_equivalents 0.0595
_diffrn_reflns_av_sigmaI/netI 0.0619
_diffrn_reflns_limit_h_max 18
_diffrn_reflns_limit_h_min -18
_diffrn_reflns_limit_k_max 29
_diffrn_reflns_limit_k_min -29
_diffrn_reflns_limit_l_max 36
_diffrn_reflns_limit_l_min -36
_diffrn_reflns_number 80737
_diffrn_reflns_theta_full 25.00
_diffrn_reflns_theta_max 25.00
_diffrn_reflns_theta_min 1.35
_exptl_absorpt_coefficient_mu 0.226
_exptl_absorpt_correction_T_max 0.9734
_exptl_absorpt_correction_T_min 0.9457
_exptl_absorpt_correction_type empirical
_exptl_absorpt_process_details HKL2000-Scalepack
_exptl_crystal_colour colorless
_exptl_crystal_density_diffrn 1.138
_exptl_crystal_density_method 'not measured'
_exptl_crystal_description block
_exptl_crystal_F_000 4296
_exptl_crystal_size_max 0.25
_exptl_crystal_size_mid 0.22
_exptl_crystal_size_min 0.12
_refine_diff_density_max 0.433
_refine_diff_density_min -0.578
_refine_diff_density_rms 0.069
_refine_ls_extinction_coef 0.0048(4)
_refine_ls_extinction_expression Fc^*^=kFc[1+0.001xFc^2^\l^3^/sin(2\q)]^-1/4^
_refine_ls_extinction_method SHELXL
_refine_ls_goodness_of_fit_ref 0.971
_refine_ls_hydrogen_treatment mixed
_refine_ls_matrix_type full
_refine_ls_number_parameters 1204
_refine_ls_number_reflns 21000
_refine_ls_number_restraints 10
_refine_ls_restrained_S_all 0.978
_refine_ls_R_factor_all 0.0975
_refine_ls_R_factor_gt 0.0664
_refine_ls_shift/su_max 0.001
_refine_ls_shift/su_mean 0.000
_refine_ls_structure_factor_coef Fsqd
_refine_ls_weighting_details 'calc w=1/[\s^2^(Fo^2^)+(0.1300P)^2^+0.0000P] where P=(Fo^2^+2Fc^2^)/3'
_refine_ls_weighting_scheme calc
_refine_ls_wR_factor_gt 0.1843
_refine_ls_wR_factor_ref 0.2006
_reflns_number_gt 12812
_reflns_number_total 21000
_reflns_threshold_expression >2sigma(I)
_cod_data_source_file b804284e.txt
_cod_data_source_block p8_01mo
_cod_depositor_comments
;
The following automatic conversions were performed:
'_symmetry_cell_setting' value 'Monoclinic' changed to 'monoclinic'
according to '/home/saulius/struct/CIF-dictionaries/cif_core.dic'
dictionary named 'cif_core.dic' version 2.4.1 from
2010-06-29.

'_exptl_absorpt_correction_type' value 'Empirical' changed to
'empirical' according to
'/home/saulius/struct/CIF-dictionaries/cif_core.dic' dictionary named
'cif_core.dic' version 2.4.1 from 2010-06-29.

Automatic conversion script
Id: cif_fix_enum 1527 2010-12-29 10:47:43Z saulius 
;
_cod_original_sg_symbol_H-M P2(1)/n
_cod_database_code 7103263

loop_
_symmetry_equiv_pos_as_xyz
'x, y, z'
'-x+1/2, y+1/2, -z+1/2'
'-x, -y, -z'
'x-1/2, -y-1/2, z-1/2'

loop_
_atom_site_label
_atom_site_type_symbol
_atom_site_fract_x
_atom_site_fract_y
_atom_site_fract_z
_atom_site_U_iso_or_equiv
_atom_site_adp_type
_atom_site_occupancy
_atom_site_symmetry_multiplicity
_atom_site_calc_flag
_atom_site_refinement_flags
_atom_site_disorder_assembly
_atom_site_disorder_group
P1 P 0.53079(4) 0.59237(3) 0.25713(2) 0.03847(18) Uani 1 1 d . . .
O1P O 0.45971(11) 0.56383(7) 0.22478(6) 0.0418(4) Uani 1 1 d . . .
O2P O 0.57869(12) 0.63256(7) 0.23639(6) 0.0441(4) Uani 1 1 d . . .
O3P O 0.48318(12) 0.61681(7) 0.29371(6) 0.0449(5) Uani 1 1 d D . .
H3OP H 0.515(2) 0.6235(13) 0.3198(8) 0.067 Uiso 1 1 d D . .
O4P O 0.60045(11) 0.55308(7) 0.28268(6) 0.0411(4) Uani 1 1 d D . .
H4OP H 0.582(2) 0.5267(9) 0.2926(11) 0.062 Uiso 1 1 d D . .
O1A O 0.47627(13) 0.48892(7) 0.16811(7) 0.0496(5) Uani 1 1 d D . .
H1OA H 0.471(2) 0.5182(9) 0.1807(11) 0.074 Uiso 1 1 d D . .
O2A O 0.57542(12) 0.61625(7) 0.37796(6) 0.0446(5) Uani 1 1 d D . .
H2OA H 0.577(2) 0.5846(7) 0.3836(11) 0.067 Uiso 1 1 d D . .
N1A N 0.54031(14) 0.68511(9) 0.15512(8) 0.0390(5) Uani 1 1 d . . .
H1A H 0.5564(18) 0.6602(11) 0.1747(10) 0.047 Uiso 1 1 d . . .
N2A N 0.58861(13) 0.74129(9) 0.25141(8) 0.0384(5) Uani 1 1 d . . .
H2A H 0.5924(18) 0.7102(12) 0.2555(10) 0.046 Uiso 1 1 d . . .
C1A C 0.51083(15) 0.68071(10) 0.10917(9) 0.0373(6) Uani 1 1 d . . .
C2A C 0.50282(18) 0.63674(11) 0.08161(10) 0.0445(7) Uani 1 1 d . . .
C3A C 0.47240(19) 0.64353(11) 0.03543(10) 0.0490(7) Uani 1 1 d . . .
H3A H 0.4677 0.6140 0.0163 0.059 Uiso 1 1 calc R . .
C4A C 0.44821(19) 0.69195(11) 0.01575(10) 0.0480(7) Uani 1 1 d . . .
C5A C 0.45540(17) 0.73507(11) 0.04402(9) 0.0441(7) Uani 1 1 d . . .
H5A H 0.4387 0.7682 0.0315 0.053 Uiso 1 1 calc R . .
C6A C 0.48675(16) 0.73009(10) 0.09045(9) 0.0392(6) Uani 1 1 d . . .
C7A C 0.50238(15) 0.76610(10) 0.12747(9) 0.0387(6) Uani 1 1 d . . .
C8A C 0.48889(16) 0.82004(10) 0.13110(10) 0.0419(6) Uani 1 1 d . . .
H8A H 0.4659 0.8397 0.1048 0.050 Uiso 1 1 calc R . .
C9A C 0.50898(16) 0.84390(10) 0.17249(9) 0.0410(6) Uani 1 1 d . . .
H9A H 0.5000 0.8801 0.1748 0.049 Uiso 1 1 calc R . .
C10A C 0.54304(15) 0.81492(10) 0.21183(9) 0.0395(6) Uani 1 1 d . . .
C11A C 0.56873(16) 0.82740(10) 0.25917(9) 0.0396(6) Uani 1 1 d . . .
C12A C 0.56859(16) 0.87338(10) 0.28421(9) 0.0412(6) Uani 1 1 d . . .
H12A H 0.5510 0.9049 0.2688 0.049 Uiso 1 1 calc R . .
C13A C 0.59350(16) 0.87348(11) 0.33058(10) 0.0442(7) Uani 1 1 d . . .
C14A C 0.61913(16) 0.82620(11) 0.35277(10) 0.0430(6) Uani 1 1 d . . .
H14A H 0.6363 0.8260 0.3849 0.052 Uiso 1 1 calc R . .
C15A C 0.62019(16) 0.77963(10) 0.32933(9) 0.0405(6) Uani 1 1 d . . .
C16A C 0.59510(16) 0.78110(10) 0.28225(9) 0.0394(6) Uani 1 1 d . . .
C17A C 0.55636(15) 0.76089(10) 0.20895(9) 0.0380(6) Uani 1 1 d . . .
C18A C 0.53552(15) 0.73659(10) 0.16678(9) 0.0382(6) Uani 1 1 d . . .
C19A C 0.52294(18) 0.58658(11) 0.10198(9) 0.0438(7) Uani 1 1 d . . .
C20A C 0.53682(18) 0.54559(11) 0.12078(10) 0.0447(7) Uani 1 1 d . . .
C21A C 0.54914(19) 0.49606(11) 0.14535(10) 0.0472(7) Uani 1 1 d . . .
C22A C 0.64135(17) 0.73095(12) 0.35312(10) 0.0441(7) Uani 1 1 d . . .
C23A C 0.65433(17) 0.68989(11) 0.37120(9) 0.0426(6) Uani 1 1 d . . .
C24A C 0.66114(17) 0.63818(11) 0.39231(10) 0.0456(7) Uani 1 1 d . . .
C25A C 0.4176(2) 0.69520(12) -0.03582(10) 0.0562(8) Uani 1 1 d . . .
C26A C 0.3418(2) 0.65780(13) -0.05140(11) 0.0621(9) Uani 1 1 d . . .
H26A H 0.3611 0.6224 -0.0432 0.093 Uiso 1 1 calc R . .
H26B H 0.3224 0.6603 -0.0844 0.093 Uiso 1 1 calc R . .
H26C H 0.2933 0.6667 -0.0366 0.093 Uiso 1 1 calc R . .
C27A C 0.3869(2) 0.74949(12) -0.05139(11) 0.0631(9) Uani 1 1 d . . .
H27A H 0.3648 0.7494 -0.0842 0.095 Uiso 1 1 calc R . .
H27B H 0.4360 0.7737 -0.0440 0.095 Uiso 1 1 calc R . .
H27C H 0.3402 0.7603 -0.0359 0.095 Uiso 1 1 calc R . .
C28A C 0.4934(2) 0.68062(13) -0.05890(11) 0.0625(9) Uani 1 1 d . . .
H28A H 0.5135 0.6456 -0.0498 0.094 Uiso 1 1 calc R . .
H28B H 0.5416 0.7051 -0.0498 0.094 Uiso 1 1 calc R . .
H28C H 0.4735 0.6819 -0.0919 0.094 Uiso 1 1 calc R . .
C29A C 0.59471(18) 0.92321(10) 0.35878(10) 0.0448(7) Uani 1 1 d . . .
C30A C 0.5493(4) 0.96758(17) 0.33129(17) 0.131(2) Uani 1 1 d . . .
H30A H 0.4878 0.9586 0.3199 0.196 Uiso 1 1 calc R . .
H30B H 0.5777 0.9745 0.3057 0.196 Uiso 1 1 calc R . .
H30C H 0.5528 0.9985 0.3504 0.196 Uiso 1 1 calc R . .
C31A C 0.6866(3) 0.93847(17) 0.3759(2) 0.130(2) Uani 1 1 d . . .
H31A H 0.7184 0.9379 0.3509 0.195 Uiso 1 1 calc R . .
H31B H 0.7139 0.9141 0.3995 0.195 Uiso 1 1 calc R . .
H31C H 0.6885 0.9734 0.3887 0.195 Uiso 1 1 calc R . .
C32A C 0.5507(6) 0.91465(18) 0.3973(2) 0.176(4) Uani 1 1 d . . .
H32A H 0.5532 0.9465 0.4153 0.265 Uiso 1 1 calc R . .
H32B H 0.5802 0.8867 0.4164 0.265 Uiso 1 1 calc R . .
H32C H 0.4896 0.9052 0.3858 0.265 Uiso 1 1 calc R . .
C33A C 0.5458(2) 0.45054(12) 0.11271(11) 0.0594(8) Uani 1 1 d . . .
H33A H 0.5508 0.4180 0.1298 0.089 Uiso 1 1 calc R . .
H33B H 0.5942 0.4533 0.0966 0.089 Uiso 1 1 calc R . .
H33C H 0.4902 0.4511 0.0908 0.089 Uiso 1 1 calc R . .
C34A C 0.6344(2) 0.49614(12) 0.18005(11) 0.0602(8) Uani 1 1 d . . .
H34A H 0.6328 0.5236 0.2023 0.090 Uiso 1 1 calc R . .
H34B H 0.6832 0.5022 0.1647 0.090 Uiso 1 1 calc R . .
H34C H 0.6420 0.4626 0.1955 0.090 Uiso 1 1 calc R . .
C35A C 0.6807(2) 0.64298(12) 0.44384(10) 0.0570(8) Uani 1 1 d . . .
H35A H 0.6377 0.6660 0.4532 0.085 Uiso 1 1 calc R . .
H35B H 0.7394 0.6573 0.4540 0.085 Uiso 1 1 calc R . .
H35C H 0.6776 0.6087 0.4574 0.085 Uiso 1 1 calc R . .
C36A C 0.72937(19) 0.60532(12) 0.37569(12) 0.0561(8) Uani 1 1 d . . .
H36A H 0.7308 0.5707 0.3891 0.084 Uiso 1 1 calc R . .
H36B H 0.7869 0.6216 0.3847 0.084 Uiso 1 1 calc R . .
H36C H 0.7143 0.6025 0.3426 0.084 Uiso 1 1 calc R . .
P2 P 0.45310(4) 0.44274(3) 0.27654(2) 0.04048(19) Uani 1 1 d . . .
O5P O 0.40927(11) 0.40077(7) 0.29744(6) 0.0457(5) Uani 1 1 d . . .
O6P O 0.53071(11) 0.46822(7) 0.30693(6) 0.0410(4) Uani 1 1 d . . .
O7P O 0.38336(12) 0.48532(7) 0.25742(7) 0.0454(5) Uani 1 1 d D . .
H7OP H 0.387(2) 0.4966(13) 0.2323(8) 0.068 Uiso 1 1 d D . .
O8P O 0.48438(13) 0.41821(7) 0.23430(7) 0.0493(5) Uani 1 1 d D . .
H8OP H 0.486(2) 0.4349(12) 0.2098(8) 0.074 Uiso 1 1 d D . .
O1B O 0.31834(15) 0.45431(8) 0.10798(8) 0.0645(6) Uani 1 1 d D . .
H1OB H 0.3656(19) 0.4610(15) 0.1275(12) 0.097 Uiso 1 1 d D . .
O2B O 0.53981(13) 0.51559(7) 0.38653(7) 0.0474(5) Uani 1 1 d D . .
H2OB H 0.524(2) 0.5019(12) 0.3605(8) 0.071 Uiso 1 1 d D . .
N1B N 0.41615(14) 0.29813(9) 0.25410(8) 0.0394(5) Uani 1 1 d . . .
H1B H 0.4066(19) 0.3289(12) 0.2552(10) 0.047 Uiso 1 1 d . . .
N2B N 0.46541(14) 0.32697(9) 0.35946(8) 0.0422(6) Uani 1 1 d . . .
H2B H 0.446(2) 0.3543(12) 0.3462(10) 0.051 Uiso 1 1 d . . .
C1B C 0.41120(15) 0.26796(10) 0.21570(9) 0.0399(6) Uani 1 1 d . . .
C2B C 0.38052(16) 0.28033(10) 0.16998(10) 0.0422(6) Uani 1 1 d . . .
C3B C 0.38404(16) 0.24123(11) 0.13834(10) 0.0444(7) Uani 1 1 d . . .
H3B H 0.3636 0.2489 0.1072 0.053 Uiso 1 1 calc R . .
C4B C 0.41625(17) 0.19109(11) 0.15017(10) 0.0442(7) Uani 1 1 d . . .
C5B C 0.44586(17) 0.18062(11) 0.19591(10) 0.0451(7) Uani 1 1 d . . .
H5B H 0.4679 0.1471 0.2049 0.054 Uiso 1 1 calc R . .
C6B C 0.44390(16) 0.21831(10) 0.22886(10) 0.0412(6) Uani 1 1 d . . .
C7B C 0.47047(16) 0.21865(10) 0.27746(9) 0.0402(6) Uani 1 1 d . . .
C8B C 0.50692(16) 0.18040(10) 0.30953(10) 0.0423(6) Uani 1 1 d . . .
H8B H 0.5195 0.1468 0.2997 0.051 Uiso 1 1 calc R . .
C9B C 0.52383(16) 0.19217(11) 0.35466(10) 0.0434(7) Uani 1 1 d . . .
H9B H 0.5472 0.1665 0.3763 0.052 Uiso 1 1 calc R . .
C10B C 0.50671(15) 0.24237(10) 0.36926(9) 0.0399(6) Uani 1 1 d . . .
C11B C 0.51790(16) 0.26681(10) 0.41327(9) 0.0409(6) Uani 1 1 d . . .
C12B C 0.54614(16) 0.24957(11) 0.45769(9) 0.0425(6) Uani 1 1 d . . .
H12B H 0.5636 0.2145 0.4631 0.051 Uiso 1 1 calc R . .
C13B C 0.54904(17) 0.28283(11) 0.49411(10) 0.0446(7) Uani 1 1 d . . .
C14B C 0.52355(17) 0.33482(11) 0.48499(9) 0.0444(7) Uani 1 1 d . . .
H14B H 0.5257 0.3579 0.5098 0.053 Uiso 1 1 calc R . .
C15B C 0.49542(17) 0.35371(10) 0.44133(9) 0.0425(6) Uani 1 1 d . . .
C16B C 0.49174(16) 0.31906(10) 0.40542(9) 0.0417(6) Uani 1 1 d . . .
C17B C 0.47286(16) 0.28123(10) 0.33740(9) 0.0399(6) Uani 1 1 d . . .
C18B C 0.45246(16) 0.26890(10) 0.29121(9) 0.0399(6) Uani 1 1 d . . .
C19B C 0.34579(16) 0.33013(11) 0.15565(9) 0.0434(7) Uani 1 1 d . . .
C20B C 0.31288(17) 0.37098(11) 0.14255(10) 0.0455(7) Uani 1 1 d . . .
C21B C 0.26442(19) 0.41883(11) 0.12677(11) 0.0513(7) Uani 1 1 d . . .
C22B C 0.47543(17) 0.40741(11) 0.43156(9) 0.0439(7) Uani 1 1 d . . .
C23B C 0.46477(18) 0.45192(11) 0.42028(9) 0.0443(7) Uani 1 1 d . . .
C24B C 0.46526(19) 0.50745(11) 0.40741(10) 0.0474(7) Uani 1 1 d . . .
C25B C 0.42164(19) 0.14909(12) 0.11476(11) 0.0531(7) Uani 1 1 d . . .
C26B C 0.3721(3) 0.10046(13) 0.12446(13) 0.0713(10) Uani 1 1 d . . .
H26D H 0.3105 0.1091 0.1230 0.107 Uiso 1 1 calc R . .
H26E H 0.3977 0.0873 0.1547 0.107 Uiso 1 1 calc R . .
H26F H 0.3766 0.0739 0.1018 0.107 Uiso 1 1 calc R . .
C27B C 0.5185(2) 0.13488(13) 0.11756(12) 0.0634(9) Uani 1 1 d . . .
H27D H 0.5435 0.1224 0.1481 0.095 Uiso 1 1 calc R . .
H27E H 0.5506 0.1656 0.1109 0.095 Uiso 1 1 calc R . .
H27F H 0.5228 0.1077 0.0954 0.095 Uiso 1 1 calc R . .
C28B C 0.3828(2) 0.16701(13) 0.06643(11) 0.0645(9) Uani 1 1 d . . .
H28D H 0.3873 0.1390 0.0451 0.097 Uiso 1 1 calc R . .
H28E H 0.4151 0.1973 0.0590 0.097 Uiso 1 1 calc R . .
H28F H 0.3213 0.1762 0.0643 0.097 Uiso 1 1 calc R . .
C29B C 0.57802(19) 0.26303(11) 0.54308(10) 0.0488(7) Uani 1 1 d . . .
C30B C 0.6652(2) 0.23416(12) 0.54743(11) 0.0562(8) Uani 1 1 d . . .
H30D H 0.6844 0.2220 0.5787 0.084 Uiso 1 1 calc R . .
H30E H 0.7093 0.2576 0.5396 0.084 Uiso 1 1 calc R . .
H30F H 0.6576 0.2045 0.5268 0.084 Uiso 1 1 calc R . .
C31B C 0.5084(2) 0.22459(14) 0.55324(12) 0.0640(9) Uani 1 1 d . . .
H31D H 0.4521 0.2424 0.5502 0.096 Uiso 1 1 calc R . .
H31E H 0.5263 0.2114 0.5842 0.096 Uiso 1 1 calc R . .
H31F H 0.5027 0.1957 0.5318 0.096 Uiso 1 1 calc R . .
C32B C 0.5894(2) 0.30619(13) 0.57829(10) 0.0633(9) Uani 1 1 d . . .
H32D H 0.5327 0.3224 0.5783 0.095 Uiso 1 1 calc R . .
H32E H 0.6300 0.3322 0.5708 0.095 Uiso 1 1 calc R . .
H32F H 0.6129 0.2917 0.6083 0.095 Uiso 1 1 calc R . .
C33B C 0.1904(2) 0.40539(13) 0.08670(12) 0.0686(10) Uani 1 1 d . . .
H33D H 0.1579 0.4369 0.0758 0.103 Uiso 1 1 calc R . .
H33E H 0.1507 0.3804 0.0966 0.103 Uiso 1 1 calc R . .
H33F H 0.2151 0.3903 0.0622 0.103 Uiso 1 1 calc R . .
C34B C 0.2303(2) 0.44389(13) 0.16574(12) 0.0629(9) Uani 1 1 d . . .
H34D H 0.2796 0.4519 0.1905 0.094 Uiso 1 1 calc R . .
H34E H 0.1904 0.4200 0.1767 0.094 Uiso 1 1 calc R . .
H34F H 0.1992 0.4759 0.1551 0.094 Uiso 1 1 calc R . .
C35B C 0.4808(2) 0.54159(12) 0.44964(11) 0.0617(9) Uani 1 1 d . . .
H35D H 0.5366 0.5322 0.4692 0.093 Uiso 1 1 calc R . .
H35E H 0.4334 0.5365 0.4661 0.093 Uiso 1 1 calc R . .
H35F H 0.4825 0.5780 0.4407 0.093 Uiso 1 1 calc R . .
C36B C 0.3817(2) 0.52198(12) 0.37449(11) 0.0553(8) Uani 1 1 d . . .
H36D H 0.3851 0.5581 0.3652 0.083 Uiso 1 1 calc R . .
H36E H 0.3317 0.5176 0.3893 0.083 Uiso 1 1 calc R . .
H36F H 0.3744 0.4995 0.3477 0.083 Uiso 1 1 calc R . .
N1C N 0.73037(14) 0.37008(10) 0.34324(9) 0.0527(6) Uani 1 1 d . . .
C1C C 0.66086(17) 0.35569(13) 0.30207(10) 0.0542(8) Uani 1 1 d . . .
H1C1 H 0.6213 0.3298 0.3115 0.065 Uiso 1 1 calc R . .
H1C2 H 0.6256 0.3869 0.2918 0.065 Uiso 1 1 calc R . .
C2C C 0.69498(18) 0.33405(13) 0.26225(11) 0.0583(8) Uani 1 1 d . . .
H2C1 H 0.7408 0.3080 0.2731 0.070 Uiso 1 1 calc R . .
H2C2 H 0.7216 0.3622 0.2473 0.070 Uiso 1 1 calc R . .
C3C C 0.62118(18) 0.30905(13) 0.22813(11) 0.0561(8) Uani 1 1 d . . .
H3C1 H 0.5966 0.2801 0.2431 0.067 Uiso 1 1 calc R . .
H3C2 H 0.5741 0.3348 0.2188 0.067 Uiso 1 1 calc R . .
C4C C 0.6497(2) 0.28915(15) 0.18695(12) 0.0695(10) Uani 1 1 d . . .
H4C1 H 0.6758 0.3174 0.1724 0.104 Uiso 1 1 calc R . .
H4C2 H 0.5991 0.2753 0.1657 0.104 Uiso 1 1 calc R . .
H4C3 H 0.6930 0.2616 0.1956 0.104 Uiso 1 1 calc R . .
C5C C 0.77983(17) 0.32154(12) 0.36288(11) 0.0555(8) Uani 1 1 d . . .
H5C1 H 0.8163 0.3096 0.3415 0.067 Uiso 1 1 calc R . .
H5C2 H 0.8198 0.3310 0.3916 0.067 Uiso 1 1 calc R . .
C6C C 0.7232(2) 0.27683(14) 0.37228(14) 0.0716(10) Uani 1 1 d . . .
H6C1 H 0.6935 0.2614 0.3432 0.086 Uiso 1 1 calc R . .
H6C2 H 0.6777 0.2900 0.3880 0.086 Uiso 1 1 calc R . .
C7C C 0.7766(2) 0.23511(16) 0.40136(14) 0.0799(12) Uani 1 1 d . . .
H7C1 H 0.7398 0.2038 0.4009 0.096 Uiso 1 1 calc R . .
H7C2 H 0.8270 0.2258 0.3876 0.096 Uiso 1 1 calc R . .
C8C C 0.8097(3) 0.2504(2) 0.44940(15) 0.1089(17) Uani 1 1 d . . .
H8C1 H 0.8542 0.2774 0.4507 0.163 Uiso 1 1 calc R . .
H8C2 H 0.8353 0.2202 0.4668 0.163 Uiso 1 1 calc R . .
H8C3 H 0.7612 0.2637 0.4623 0.163 Uiso 1 1 calc R . .
C9C C 0.68590(19) 0.39574(14) 0.37871(12) 0.0608(9) Uani 1 1 d . . .
H9C1 H 0.6493 0.4246 0.3639 0.073 Uiso 1 1 calc R . .
H9C2 H 0.6464 0.3701 0.3885 0.073 Uiso 1 1 calc R . .
C10C C 0.7462(2) 0.41650(17) 0.42028(12) 0.0747(10) Uani 1 1 d . . .
H10A H 0.7857 0.3884 0.4342 0.090 Uiso 1 1 calc R . .
H10B H 0.7828 0.4442 0.4110 0.090 Uiso 1 1 calc R . .
C11C C 0.6994(2) 0.43757(17) 0.45487(13) 0.0775(11) Uani 1 1 d . . .
H11A H 0.6661 0.4091 0.4655 0.093 Uiso 1 1 calc R . .
H11B H 0.6566 0.4636 0.4401 0.093 Uiso 1 1 calc R . .
C12C C 0.7571(3) 0.46242(19) 0.49592(14) 0.0954(14) Uani 1 1 d . . .
H12C H 0.7215 0.4718 0.5181 0.143 Uiso 1 1 calc R . .
H12D H 0.7845 0.4936 0.4865 0.143 Uiso 1 1 calc R . .
H12E H 0.8026 0.4379 0.5097 0.143 Uiso 1 1 calc R . .
C13C C 0.79566(18) 0.40695(12) 0.32953(12) 0.0569(8) Uani 1 1 d . . .
H13A H 0.8226 0.3899 0.3062 0.068 Uiso 1 1 calc R . .
H13B H 0.8427 0.4135 0.3563 0.068 Uiso 1 1 calc R . .
C14C C 0.7580(2) 0.45857(13) 0.31098(12) 0.0622(9) Uani 1 1 d . . .
H14C H 0.7033 0.4525 0.2886 0.075 Uiso 1 1 calc R . .
H14D H 0.7435 0.4794 0.3360 0.075 Uiso 1 1 calc R . .
C15C C 0.8203(3) 0.48817(16) 0.28892(18) 0.0948(14) Uani 1 1 d . . .
H15A H 0.7908 0.5201 0.2757 0.114 Uiso 1 1 calc R . .
H15B H 0.8336 0.4671 0.2637 0.114 Uiso 1 1 calc R . .
C16C C 0.9049(3) 0.50296(17) 0.3195(2) 0.130(2) Uani 1 1 d . . .
H16A H 0.8929 0.5190 0.3471 0.195 Uiso 1 1 calc R . .
H16B H 0.9363 0.5276 0.3037 0.195 Uiso 1 1 calc R . .
H16C H 0.9408 0.4720 0.3275 0.195 Uiso 1 1 calc R . .
N1D N 0.23055(15) 0.16526(10) 0.32270(9) 0.0570(7) Uani 1 1 d . . .
C1D C 0.16025(19) 0.18941(14) 0.28590(11) 0.0616(9) Uani 1 1 d . . .
H1D1 H 0.1243 0.1612 0.2695 0.074 Uiso 1 1 calc R . .
H1D2 H 0.1215 0.2107 0.3008 0.074 Uiso 1 1 calc R . .
C2D C 0.19328(19) 0.22287(13) 0.25146(11) 0.0589(8) Uani 1 1 d . . .
H2D1 H 0.2367 0.2479 0.2674 0.071 Uiso 1 1 calc R . .
H2D2 H 0.2223 0.2009 0.2320 0.071 Uiso 1 1 calc R . .
C3D C 0.1178(2) 0.25169(14) 0.22246(11) 0.0619(9) Uani 1 1 d . . .
H3D1 H 0.0872 0.2721 0.2424 0.074 Uiso 1 1 calc R . .
H3D2 H 0.0758 0.2263 0.2058 0.074 Uiso 1 1 calc R . .
C4D C 0.1475(2) 0.28769(14) 0.18870(12) 0.0667(9) Uani 1 1 d . . .
H4D1 H 0.1852 0.3147 0.2051 0.100 Uiso 1 1 calc R . .
H4D2 H 0.0963 0.3037 0.1695 0.100 Uiso 1 1 calc R . .
H4D3 H 0.1800 0.2679 0.1698 0.100 Uiso 1 1 calc R . .
C5D C 0.28052(19) 0.20721(13) 0.35191(12) 0.0614(9) Uani 1 1 d . B .
H5D1 H 0.3116 0.2284 0.3328 0.074 Uiso 1 1 calc R . .
H5D2 H 0.3253 0.1906 0.3755 0.074 Uiso 1 1 calc R . .
C6D C 0.2262(3) 0.24293(17) 0.37506(17) 0.0962(15) Uani 1 1 d . . .
H6D1 H 0.1899 0.2221 0.3918 0.115 Uiso 1 1 calc R A 1
H6D2 H 0.1866 0.2636 0.3519 0.115 Uiso 1 1 calc R A 1
C71D C 0.2854(3) 0.2796(2) 0.4082(2) 0.1176(19) Uani 0.60 1 d P B 1
H71A H 0.3280 0.2578 0.4289 0.141 Uiso 0.60 1 calc PR B 1
H71B H 0.3191 0.3006 0.3902 0.141 Uiso 0.60 1 calc PR B 1
C81D C 0.2461(4) 0.3154(3) 0.4364(3) 0.108(3) Uani 0.60 1 d P B 1
H81A H 0.1949 0.3320 0.4178 0.161 Uiso 0.60 1 calc PR B 1
H81B H 0.2890 0.3418 0.4491 0.161 Uiso 0.60 1 calc PR B 1
H81C H 0.2283 0.2961 0.4611 0.161 Uiso 0.60 1 calc PR B 1
C72D C 0.2854(3) 0.2796(2) 0.4082(2) 0.1176(19) Uani 0.40 1 d PD B 2
H72A H 0.3410 0.2863 0.3982 0.141 Uiso 0.40 1 calc PR B 2
H72B H 0.2558 0.3129 0.4111 0.141 Uiso 0.40 1 calc PR B 2
C82D C 0.3011(9) 0.2494(6) 0.4530(4) 0.120(5) Uani 0.40 1 d PD B 2
C9D C 0.2960(2) 0.13529(13) 0.30186(12) 0.0623(9) Uani 1 1 d . D .
H9D1 H 0.3415 0.1213 0.3266 0.075 Uiso 1 1 calc R . .
H9D2 H 0.3249 0.1596 0.2842 0.075 Uiso 1 1 calc R . .
C10D C 0.2583(3) 0.09087(15) 0.27118(14) 0.0821(12) Uani 1 1 d . . .
H10C H 0.2409 0.0626 0.2898 0.098 Uiso 1 1 calc R C 1
H10D H 0.2052 0.1029 0.2500 0.098 Uiso 1 1 calc R C 1
C11D C 0.3194(6) 0.0713(2) 0.2459(3) 0.199(5) Uani 0.60 1 d PD D 1
H11C H 0.2868 0.0490 0.2215 0.239 Uiso 0.60 1 calc PR D 1
H11D H 0.3418 0.1011 0.2309 0.239 Uiso 0.60 1 calc PR D 1
C12D C 0.3817(4) 0.0470(3) 0.2654(2) 0.0651(17) Uani 0.60 1 d PD D 1
H12F H 0.4351 0.0672 0.2661 0.098 Uiso 0.60 1 calc PR D 1
H12G H 0.3857 0.0143 0.2494 0.098 Uiso 0.60 1 calc PR D 1
H12H H 0.3749 0.0397 0.2964 0.098 Uiso 0.60 1 calc PR D 1
C21D C 0.3194(6) 0.0713(2) 0.2459(3) 0.199(5) Uani 0.40 1 d P D 2
H21A H 0.3773 0.0830 0.2625 0.239 Uiso 0.40 1 calc PR D 2
H21B H 0.3079 0.0909 0.2171 0.239 Uiso 0.40 1 calc PR D 2
C22D C 0.3334(5) 0.0131(3) 0.2318(3) 0.0534(19) Uani 0.40 1 d P D 2
C13D C 0.1855(2) 0.12977(15) 0.35090(12) 0.0673(9) Uani 1 1 d . . .
H13C H 0.1489 0.1049 0.3304 0.081 Uiso 1 1 calc R . .
H13D H 0.1460 0.1508 0.3656 0.081 Uiso 1 1 calc R . .
C14D C 0.2487(3) 0.09892(16) 0.38814(14) 0.0846(12) Uani 1 1 d . . .
H14E H 0.2594 0.0647 0.3755 0.101 Uiso 1 1 calc R . .
H14F H 0.3053 0.1175 0.3949 0.101 Uiso 1 1 calc R . .
C15D C 0.2208(5) 0.0908(3) 0.42947(17) 0.168(3) Uani 1 1 d . . .
H15C H 0.1667 0.0698 0.4230 0.201 Uiso 1 1 calc R . .
H15D H 0.2054 0.1248 0.4408 0.201 Uiso 1 1 calc R . .
C16D C 0.2825(4) 0.0652(2) 0.46625(16) 0.1202(18) Uani 1 1 d . . .
H16D H 0.3118 0.0367 0.4537 0.180 Uiso 1 1 calc R . .
H16E H 0.2506 0.0514 0.4886 0.180 Uiso 1 1 calc R . .
H16F H 0.3261 0.0903 0.4809 0.180 Uiso 1 1 calc R . .

loop_
_atom_site_aniso_label
_atom_site_aniso_U_11
_atom_site_aniso_U_22
_atom_site_aniso_U_33
_atom_site_aniso_U_23
_atom_site_aniso_U_13
_atom_site_aniso_U_12
P1 0.0336(3) 0.0377(4) 0.0417(4) 0.0005(3) 0.0019(3) -0.0001(3)
O1P 0.0375(10) 0.0416(11) 0.0436(11) -0.0008(8) 0.0015(8) -0.0007(8)
O2P 0.0428(10) 0.0390(11) 0.0484(11) 0.0031(8) 0.0040(8) -0.0049(8)
O3P 0.0382(10) 0.0518(12) 0.0418(11) -0.0055(9) 0.0013(8) 0.0043(8)
O4P 0.0332(10) 0.0371(11) 0.0506(12) 0.0045(8) 0.0027(8) -0.0006(7)
O1A 0.0592(12) 0.0394(12) 0.0504(12) -0.0006(9) 0.0115(10) -0.0013(9)
O2A 0.0403(10) 0.0417(11) 0.0483(11) -0.0002(9) 0.0002(8) -0.0073(8)
N1A 0.0372(12) 0.0367(14) 0.0418(13) 0.0045(10) 0.0049(10) 0.0020(9)
N2A 0.0325(11) 0.0354(12) 0.0453(13) 0.0016(10) 0.0030(9) 0.0008(9)
C1A 0.0299(13) 0.0387(15) 0.0425(15) 0.0036(11) 0.0051(11) 0.0009(10)
C2A 0.0448(16) 0.0424(17) 0.0469(17) 0.0002(13) 0.0106(12) -0.0008(12)
C3A 0.0533(17) 0.0436(17) 0.0479(17) -0.0027(13) 0.0048(13) -0.0037(13)
C4A 0.0487(16) 0.0470(18) 0.0458(17) 0.0014(13) 0.0030(13) -0.0034(13)
C5A 0.0408(15) 0.0418(16) 0.0476(17) 0.0037(13) 0.0039(12) 0.0008(11)
C6A 0.0293(13) 0.0425(16) 0.0444(16) 0.0034(12) 0.0041(11) 0.0000(11)
C7A 0.0266(12) 0.0405(16) 0.0465(16) 0.0012(12) 0.0013(11) -0.0002(10)
C8A 0.0277(13) 0.0438(16) 0.0514(17) 0.0059(13) 0.0011(11) 0.0044(11)
C9A 0.0319(13) 0.0377(15) 0.0522(17) -0.0005(12) 0.0059(12) 0.0016(11)
C10A 0.0242(12) 0.0418(16) 0.0513(17) 0.0013(12) 0.0043(11) 0.0009(10)
C11A 0.0300(13) 0.0404(16) 0.0468(16) -0.0014(12) 0.0037(11) -0.0001(11)
C12A 0.0314(13) 0.0387(15) 0.0520(17) -0.0003(12) 0.0049(12) -0.0014(11)
C13A 0.0293(13) 0.0438(16) 0.0575(18) -0.0053(13) 0.0036(12) -0.0034(11)
C14A 0.0303(13) 0.0487(17) 0.0474(16) -0.0021(13) 0.0014(11) -0.0025(11)
C15A 0.0282(13) 0.0424(16) 0.0487(17) -0.0008(12) 0.0021(11) -0.0017(11)
C16A 0.0268(12) 0.0389(15) 0.0498(17) -0.0012(12) 0.0016(11) -0.0003(10)
C17A 0.0250(12) 0.0416(16) 0.0457(16) 0.0040(12) 0.0029(11) 0.0016(10)
C18A 0.0273(12) 0.0396(16) 0.0473(16) -0.0013(12) 0.0066(11) 0.0002(10)
C19A 0.0445(15) 0.0453(18) 0.0411(16) -0.0044(13) 0.0072(12) -0.0004(12)
C20A 0.0465(16) 0.0431(18) 0.0441(16) -0.0024(13) 0.0078(12) 0.0033(12)
C21A 0.0488(16) 0.0421(17) 0.0501(17) -0.0017(13) 0.0083(13) 0.0052(12)
C22A 0.0319(14) 0.0511(18) 0.0458(16) -0.0052(14) -0.0007(11) -0.0072(12)
C23A 0.0346(14) 0.0432(17) 0.0456(16) -0.0004(13) -0.0026(12) -0.0047(11)
C24A 0.0404(15) 0.0429(17) 0.0485(17) 0.0026(12) -0.0034(12) -0.0075(12)
C25A 0.066(2) 0.0508(19) 0.0476(18) 0.0023(14) 0.0016(15) -0.0019(15)
C26A 0.060(2) 0.068(2) 0.0519(19) 0.0015(16) -0.0022(15) -0.0043(16)
C27A 0.077(2) 0.061(2) 0.0449(18) 0.0065(15) -0.0024(16) 0.0104(17)
C28A 0.071(2) 0.063(2) 0.0528(19) -0.0006(15) 0.0101(16) 0.0013(16)
C29A 0.0431(15) 0.0387(16) 0.0504(17) -0.0037(12) 0.0040(13) 0.0001(12)
C30A 0.187(5) 0.070(3) 0.101(3) -0.039(2) -0.056(4) 0.057(3)
C31A 0.057(2) 0.087(3) 0.231(6) -0.092(4) -0.006(3) -0.008(2)
C32A 0.320(9) 0.062(3) 0.214(7) -0.046(3) 0.214(7) -0.044(4)
C33A 0.076(2) 0.0487(19) 0.0541(19) -0.0048(15) 0.0151(16) 0.0070(15)
C34A 0.064(2) 0.0533(19) 0.060(2) 0.0015(15) 0.0043(16) 0.0119(15)
C35A 0.0581(19) 0.0563(19) 0.0487(18) 0.0044(14) -0.0084(14) -0.0121(14)
C36A 0.0381(16) 0.0525(19) 0.072(2) -0.0009(15) -0.0020(14) 0.0015(13)
P2 0.0347(4) 0.0387(4) 0.0448(4) 0.0033(3) 0.0002(3) -0.0004(3)
O5P 0.0381(10) 0.0424(11) 0.0539(12) 0.0064(9) 0.0028(8) -0.0040(8)
O6P 0.0325(9) 0.0425(11) 0.0452(11) 0.0013(8) 0.0006(8) -0.0019(7)
O7P 0.0377(10) 0.0448(11) 0.0501(12) 0.0090(9) -0.0003(9) 0.0009(8)
O8P 0.0583(12) 0.0444(12) 0.0437(12) 0.0029(9) 0.0066(10) 0.0048(9)
O1B 0.0586(14) 0.0548(14) 0.0717(16) 0.0129(11) -0.0070(11) -0.0060(11)
O2B 0.0519(12) 0.0436(12) 0.0461(12) 0.0005(9) 0.0085(9) -0.0106(9)
N1B 0.0324(11) 0.0351(12) 0.0487(14) 0.0017(11) 0.0029(10) 0.0018(9)
N2B 0.0395(12) 0.0383(14) 0.0456(14) 0.0041(11) 0.0005(10) -0.0013(10)
C1B 0.0260(12) 0.0435(16) 0.0481(16) 0.0022(12) 0.0020(11) -0.0009(10)
C2B 0.0287(13) 0.0448(16) 0.0519(17) -0.0017(13) 0.0049(11) 0.0003(11)
C3B 0.0306(13) 0.0547(18) 0.0457(16) -0.0003(13) 0.0024(11) -0.0014(12)
C4B 0.0345(14) 0.0441(17) 0.0527(17) -0.0035(13) 0.0059(12) -0.0001(11)
C5B 0.0335(14) 0.0405(16) 0.0594(19) 0.0013(13) 0.0050(12) -0.0008(11)
C6B 0.0259(12) 0.0430(16) 0.0530(17) 0.0024(13) 0.0036(11) -0.0002(10)
C7B 0.0276(13) 0.0398(16) 0.0507(17) -0.0005(12) 0.0020(11) -0.0022(10)
C8B 0.0257(12) 0.0383(15) 0.0597(19) 0.0023(13) 0.0007(12) 0.0005(10)
C9B 0.0289(13) 0.0435(17) 0.0539(18) 0.0086(13) -0.0014(12) -0.0006(11)
C10B 0.0244(12) 0.0412(16) 0.0508(16) 0.0063(12) -0.0004(11) -0.0039(10)
C11B 0.0288(13) 0.0415(16) 0.0496(16) 0.0059(12) 0.0011(11) -0.0040(11)
C12B 0.0315(13) 0.0440(16) 0.0497(17) 0.0081(13) 0.0022(11) -0.0053(11)
C13B 0.0352(14) 0.0457(17) 0.0501(17) 0.0076(13) 0.0016(12) -0.0025(11)
C14B 0.0396(15) 0.0468(17) 0.0444(16) 0.0040(13) 0.0027(12) -0.0019(12)
C15B 0.0365(14) 0.0401(16) 0.0485(17) 0.0059(12) 0.0026(12) -0.0026(11)
C16B 0.0323(13) 0.0433(16) 0.0468(17) 0.0067(13) 0.0012(11) -0.0064(11)
C17B 0.0286(13) 0.0421(16) 0.0471(16) 0.0057(12) 0.0027(11) -0.0022(11)
C18B 0.0277(13) 0.0415(16) 0.0481(16) 0.0042(12) 0.0013(11) -0.0018(10)
C19B 0.0284(13) 0.0504(18) 0.0486(17) -0.0024(13) 0.0014(11) -0.0014(12)
C20B 0.0334(14) 0.0508(18) 0.0474(16) -0.0014(13) -0.0034(12) 0.0002(12)
C21B 0.0444(16) 0.0431(17) 0.0600(19) 0.0030(14) -0.0053(14) 0.0002(12)
C22B 0.0405(15) 0.0468(19) 0.0436(16) 0.0003(13) 0.0060(12) -0.0037(12)
C23B 0.0429(15) 0.0425(18) 0.0461(17) 0.0014(13) 0.0056(12) -0.0049(12)
C24B 0.0498(17) 0.0438(17) 0.0481(17) 0.0017(13) 0.0089(13) -0.0016(12)
C25B 0.0514(17) 0.0509(18) 0.0555(19) -0.0033(14) 0.0069(14) 0.0010(13)
C26B 0.086(3) 0.055(2) 0.070(2) -0.0112(17) 0.0089(19) -0.0148(18)
C27B 0.061(2) 0.066(2) 0.064(2) -0.0015(16) 0.0117(16) 0.0189(16)
C28B 0.072(2) 0.059(2) 0.059(2) -0.0093(16) 0.0034(17) 0.0087(16)
C29B 0.0472(16) 0.0478(17) 0.0488(17) 0.0072(13) 0.0034(13) 0.0022(13)
C30B 0.0523(18) 0.061(2) 0.0498(18) 0.0060(15) -0.0041(14) 0.0042(14)
C31B 0.0572(19) 0.075(2) 0.059(2) 0.0208(17) 0.0101(16) -0.0053(16)
C32B 0.079(2) 0.063(2) 0.0451(18) 0.0076(15) 0.0038(16) 0.0102(17)
C33B 0.0554(19) 0.057(2) 0.078(2) 0.0000(17) -0.0232(17) 0.0063(15)
C34B 0.0432(17) 0.060(2) 0.080(2) -0.0075(17) -0.0002(16) 0.0098(14)
C35B 0.085(2) 0.0497(19) 0.0526(19) -0.0039(15) 0.0181(17) -0.0151(16)
C36B 0.0565(18) 0.0478(18) 0.062(2) 0.0098(14) 0.0115(15) 0.0099(14)
N1C 0.0279(11) 0.0668(17) 0.0619(16) 0.0081(13) 0.0052(11) 0.0037(11)
C1C 0.0283(14) 0.073(2) 0.0584(19) 0.0054(16) 0.0007(13) 0.0042(13)
C2C 0.0328(15) 0.077(2) 0.064(2) 0.0060(17) 0.0062(14) -0.0009(14)
C3C 0.0346(15) 0.071(2) 0.060(2) 0.0032(16) 0.0027(13) 0.0021(14)
C4C 0.0503(19) 0.090(3) 0.066(2) -0.0016(19) 0.0056(16) -0.0029(17)
C5C 0.0261(13) 0.071(2) 0.066(2) 0.0083(16) 0.0014(13) 0.0029(13)
C6C 0.0344(16) 0.082(3) 0.098(3) 0.025(2) 0.0099(17) 0.0027(15)
C7C 0.0427(18) 0.095(3) 0.103(3) 0.041(2) 0.0167(19) 0.0065(18)
C8C 0.074(3) 0.171(5) 0.085(3) 0.047(3) 0.023(2) 0.037(3)
C9C 0.0339(15) 0.075(2) 0.073(2) 0.0083(17) 0.0097(15) 0.0070(14)
C10C 0.0416(18) 0.112(3) 0.067(2) -0.011(2) 0.0022(16) 0.0091(18)
C11C 0.055(2) 0.105(3) 0.068(2) -0.003(2) 0.0006(18) -0.0044(19)
C12C 0.064(2) 0.136(4) 0.081(3) -0.020(3) 0.001(2) -0.004(2)
C13C 0.0323(15) 0.069(2) 0.068(2) 0.0071(16) 0.0067(14) -0.0006(13)
C14C 0.0448(17) 0.068(2) 0.074(2) 0.0057(17) 0.0127(16) 0.0043(15)
C15C 0.073(3) 0.073(3) 0.142(4) 0.004(3) 0.030(3) -0.006(2)
C16C 0.070(3) 0.069(3) 0.237(7) 0.014(3) -0.005(3) -0.020(2)
N1D 0.0321(12) 0.0733(18) 0.0650(17) -0.0114(13) 0.0081(11) -0.0134(11)
C1D 0.0335(15) 0.085(2) 0.064(2) -0.0053(17) 0.0040(14) -0.0136(15)
C2D 0.0356(15) 0.072(2) 0.070(2) -0.0074(17) 0.0118(14) -0.0103(14)
C3D 0.0392(16) 0.080(2) 0.065(2) -0.0080(18) 0.0059(14) -0.0105(15)
C4D 0.0480(18) 0.081(2) 0.070(2) -0.0075(18) 0.0112(16) -0.0075(16)
C5D 0.0319(15) 0.080(2) 0.071(2) -0.0200(18) 0.0068(14) -0.0114(14)
C6D 0.058(2) 0.099(3) 0.141(4) -0.050(3) 0.041(2) -0.023(2)
C71D 0.090(3) 0.128(4) 0.136(5) -0.066(4) 0.024(3) -0.011(3)
C81D 0.061(4) 0.148(7) 0.115(6) -0.072(6) 0.020(4) -0.022(4)
C72D 0.090(3) 0.128(4) 0.136(5) -0.066(4) 0.024(3) -0.011(3)
C82D 0.105(9) 0.175(14) 0.072(8) -0.019(8) -0.001(7) -0.010(9)
C9D 0.0504(18) 0.070(2) 0.070(2) -0.0103(17) 0.0209(16) -0.0093(15)
C10D 0.100(3) 0.069(2) 0.086(3) -0.014(2) 0.041(2) -0.028(2)
C11D 0.297(11) 0.088(5) 0.289(11) -0.069(5) 0.242(10) -0.073(5)
C12D 0.069(4) 0.051(4) 0.076(4) 0.005(3) 0.018(3) -0.012(3)
C21D 0.297(11) 0.088(5) 0.289(11) -0.069(5) 0.242(10) -0.073(5)
C22D 0.043(4) 0.059(5) 0.058(5) -0.013(4) 0.010(3) -0.003(3)
C13D 0.0510(19) 0.085(3) 0.069(2) -0.0064(19) 0.0184(16) -0.0195(17)
C14D 0.090(3) 0.082(3) 0.082(3) 0.003(2) 0.017(2) 0.000(2)
C15D 0.170(6) 0.262(8) 0.066(3) 0.025(4) 0.011(3) 0.135(6)
C16D 0.133(4) 0.140(4) 0.081(3) 0.003(3) 0.004(3) 0.040(4)

loop_
_atom_type_symbol
_atom_type_description
_atom_type_scat_dispersion_real
_atom_type_scat_dispersion_imag
_atom_type_scat_source
C C 0.0033 0.0016 'International Tables Vol C Tables 4.2.6.8 and 6.1.1.4'
H H 0.0000 0.0000 'International Tables Vol C Tables 4.2.6.8 and 6.1.1.4'
N N 0.0061 0.0033 'International Tables Vol C Tables 4.2.6.8 and 6.1.1.4'
O O 0.0106 0.0060 'International Tables Vol C Tables 4.2.6.8 and 6.1.1.4'
P P 0.1023 0.0942 'International Tables Vol C Tables 4.2.6.8 and 6.1.1.4'
Cl Cl 0.1484 0.1585 'International Tables Vol C Tables 4.2.6.8 and 6.1.1.4'

loop_
_geom_angle_atom_site_label_1
_geom_angle_atom_site_label_2
_geom_angle_atom_site_label_3
_geom_angle
_geom_angle_site_symmetry_1
_geom_angle_site_symmetry_3
_geom_angle_publ_flag
O2P P1 O1P 115.80(11) . . ?
O2P P1 O4P 107.41(10) . . ?
O1P P1 O4P 110.32(10) . . ?
O2P P1 O3P 111.09(11) . . ?
O1P P1 O3P 104.86(11) . . ?
O4P P1 O3P 107.06(11) . . ?
C1A N1A C18A 108.2(2) . . ?
C17A N2A C16A 108.4(2) . . ?
N1A C1A C2A 129.6(2) . . ?
N1A C1A C6A 109.6(2) . . ?
C2A C1A C6A 120.7(2) . . ?
C3A C2A C1A 117.7(2) . . ?
C3A C2A C19A 122.8(3) . . ?
C1A C2A C19A 119.5(2) . . ?
C2A C3A C4A 123.0(3) . . ?
C5A C4A C3A 118.2(3) . . ?
C5A C4A C25A 123.1(3) . . ?
C3A C4A C25A 118.7(3) . . ?
C6A C5A C4A 120.6(2) . . ?
C5A C6A C1A 119.7(2) . . ?
C5A C6A C7A 133.7(2) . . ?
C1A C6A C7A 106.6(2) . . ?
C18A C7A C8A 120.0(2) . . ?
C18A C7A C6A 106.1(2) . . ?
C8A C7A C6A 133.9(2) . . ?
C9A C8A C7A 120.2(2) . . ?
C8A C9A C10A 120.3(3) . . ?
C9A C10A C17A 120.4(2) . . ?
C9A C10A C11A 134.1(3) . . ?
C17A C10A C11A 105.4(2) . . ?
C16A C11A C12A 119.1(2) . . ?
C16A C11A C10A 107.2(2) . . ?
C12A C11A C10A 133.7(2) . . ?
C13A C12A C11A 121.1(2) . . ?
C12A C13A C14A 118.4(3) . . ?
C12A C13A C29A 122.2(2) . . ?
C14A C13A C29A 119.4(3) . . ?
C15A C14A C13A 122.5(3) . . ?
C16A C15A C14A 117.5(2) . . ?
C16A C15A C22A 121.0(2) . . ?
C14A C15A C22A 121.4(2) . . ?
N2A C16A C15A 129.3(2) . . ?
N2A C16A C11A 109.2(2) . . ?
C15A C16A C11A 121.5(2) . . ?
N2A C17A C18A 131.0(3) . . ?
N2A C17A C10A 109.7(2) . . ?
C18A C17A C10A 119.2(2) . . ?
N1A C18A C17A 130.5(2) . . ?
N1A C18A C7A 109.6(2) . . ?
C17A C18A C7A 119.9(2) . . ?
C20A C19A C2A 176.2(3) . . ?
C19A C20A C21A 176.3(3) . . ?
O1A C21A C20A 108.1(2) . . ?
O1A C21A C34A 109.7(2) . . ?
C20A C21A C34A 110.7(2) . . ?
O1A C21A C33A 106.0(2) . . ?
C20A C21A C33A 111.2(2) . . ?
C34A C21A C33A 110.9(2) . . ?
C23A C22A C15A 176.2(3) . . ?
C22A C23A C24A 174.4(3) . . ?
O2A C24A C23A 104.2(2) . . ?
O2A C24A C36A 110.6(2) . . ?
C23A C24A C36A 111.0(3) . . ?
O2A C24A C35A 108.9(2) . . ?
C23A C24A C35A 110.3(2) . . ?
C36A C24A C35A 111.6(2) . . ?
C27A C25A C26A 108.1(3) . . ?
C27A C25A C4A 112.1(3) . . ?
C26A C25A C4A 110.0(3) . . ?
C27A C25A C28A 108.1(3) . . ?
C26A C25A C28A 109.0(3) . . ?
C4A C25A C28A 109.4(3) . . ?
C32A C29A C31A 109.7(5) . . ?
C32A C29A C30A 107.7(4) . . ?
C31A C29A C30A 107.9(4) . . ?
C32A C29A C13A 110.6(3) . . ?
C31A C29A C13A 108.6(3) . . ?
C30A C29A C13A 112.3(3) . . ?
O5P P2 O6P 116.19(11) . . ?
O5P P2 O7P 108.72(11) . . ?
O6P P2 O7P 109.20(11) . . ?
O5P P2 O8P 106.84(11) . . ?
O6P P2 O8P 108.74(11) . . ?
O7P P2 O8P 106.74(11) . . ?
C18B N1B C1B 108.4(2) . . ?
C17B N2B C16B 108.7(2) . . ?
N1B C1B C2B 130.1(2) . . ?
N1B C1B C6B 108.7(2) . . ?
C2B C1B C6B 121.2(3) . . ?
C3B C2B C1B 116.9(2) . . ?
C3B C2B C19B 120.6(3) . . ?
C1B C2B C19B 122.5(3) . . ?
C2B C3B C4B 123.6(3) . . ?
C5B C4B C3B 117.5(3) . . ?
C5B C4B C25B 119.8(2) . . ?
C3B C4B C25B 122.7(3) . . ?
C4B C5B C6B 121.3(3) . . ?
C5B C6B C1B 119.6(3) . . ?
C5B C6B C7B 133.2(2) . . ?
C1B C6B C7B 107.2(2) . . ?
C18B C7B C8B 121.2(3) . . ?
C18B C7B C6B 105.7(2) . . ?
C8B C7B C6B 133.1(2) . . ?
C9B C8B C7B 119.6(3) . . ?
C8B C9B C10B 120.2(2) . . ?
C9B C10B C17B 120.6(3) . . ?
C9B C10B C11B 133.7(2) . . ?
C17B C10B C11B 105.8(2) . . ?
C12B C11B C16B 119.3(3) . . ?
C12B C11B C10B 134.1(3) . . ?
C16B C11B C10B 106.6(2) . . ?
C13B C12B C11B 121.0(3) . . ?
C12B C13B C14B 118.2(3) . . ?
C12B C13B C29B 120.5(2) . . ?
C14B C13B C29B 121.3(3) . . ?
C15B C14B C13B 122.8(3) . . ?
C14B C15B C16B 117.7(3) . . ?
C14B C15B C22B 123.1(3) . . ?
C16B C15B C22B 119.1(2) . . ?
N2B C16B C15B 129.8(2) . . ?
N2B C16B C11B 109.1(2) . . ?
C15B C16B C11B 121.1(2) . . ?
N2B C17B C18B 130.7(2) . . ?
N2B C17B C10B 109.8(2) . . ?
C18B C17B C10B 119.5(2) . . ?
N1B C18B C17B 131.1(3) . . ?
N1B C18B C7B 110.0(2) . . ?
C17B C18B C7B 118.9(2) . . ?
C20B C19B C2B 176.9(3) . . ?
C19B C20B C21B 174.5(3) . . ?
O1B C21B C20B 111.0(2) . . ?
O1B C21B C34B 110.7(3) . . ?
C20B C21B C34B 110.0(3) . . ?
O1B C21B C33B 104.1(3) . . ?
C20B C21B C33B 108.7(2) . . ?
C34B C21B C33B 112.1(3) . . ?
C23B C22B C15B 173.0(3) . . ?
C22B C23B C24B 171.9(3) . . ?
O2B C24B C23B 107.5(2) . . ?
O2B C24B C36B 110.0(2) . . ?
C23B C24B C36B 111.1(2) . . ?
O2B C24B C35B 105.7(2) . . ?
C23B C24B C35B 110.4(2) . . ?
C36B C24B C35B 112.0(3) . . ?
C28B C25B C26B 108.0(3) . . ?
C28B C25B C4B 112.3(2) . . ?
C26B C25B C4B 110.3(3) . . ?
C28B C25B C27B 108.8(3) . . ?
C26B C25B C27B 108.7(3) . . ?
C4B C25B C27B 108.6(2) . . ?
C32B C29B C30B 108.5(3) . . ?
C32B C29B C13B 113.2(2) . . ?
C30B C29B C13B 109.2(2) . . ?
C32B C29B C31B 108.7(3) . . ?
C30B C29B C31B 108.5(3) . . ?
C13B C29B C31B 108.5(2) . . ?
C13C N1C C1C 110.0(2) . . ?
C13C N1C C5C 107.8(2) . . ?
C1C N1C C5C 109.8(2) . . ?
C13C N1C C9C 109.9(3) . . ?
C1C N1C C9C 108.9(2) . . ?
C5C N1C C9C 110.4(2) . . ?
C2C C1C N1C 115.4(2) . . ?
C1C C2C C3C 110.6(2) . . ?
C4C C3C C2C 113.3(3) . . ?
C6C C5C N1C 115.4(2) . . ?
C5C C6C C7C 111.9(3) . . ?
C8C C7C C6C 114.4(4) . . ?
C10C C9C N1C 115.9(2) . . ?
C11C C10C C9C 113.5(3) . . ?
C10C C11C C12C 115.4(3) . . ?
N1C C13C C14C 114.9(2) . . ?
C15C C14C C13C 112.0(3) . . ?
C14C C15C C16C 115.5(4) . . ?
C5D N1D C9D 107.2(2) . . ?
C5D N1D C13D 110.6(3) . . ?
C9D N1D C13D 110.5(3) . . ?
C5D N1D C1D 110.0(3) . . ?
C9D N1D C1D 110.8(3) . . ?
C13D N1D C1D 107.8(2) . . ?
C2D C1D N1D 115.8(2) . . ?
C3D C2D C1D 110.0(3) . . ?
C2D C3D C4D 112.4(3) . . ?
N1D C5D C6D 115.7(3) . . ?
C5D C6D C71D 110.7(3) . . ?
C81D C71D C6D 119.6(4) . . ?
N1D C9D C10D 115.3(3) . . ?
C11D C10D C9D 112.0(4) . . ?
C12D C11D C10D 119.0(9) . . ?
N1D C13D C14D 114.5(3) . . ?
C15D C14D C13D 116.6(4) . . ?
C14D C15D C16D 117.4(5) . . ?

loop_
_geom_bond_atom_site_label_1
_geom_bond_atom_site_label_2
_geom_bond_distance
_geom_bond_site_symmetry_2
_geom_bond_publ_flag
P1 O2P 1.4880(19) . ?
P1 O1P 1.5146(19) . ?
P1 O4P 1.5723(19) . ?
P1 O3P 1.578(2) . ?
O1A C21A 1.452(4) . ?
O2A C24A 1.439(3) . ?
N1A C1A 1.373(3) . ?
N1A C18A 1.381(3) . ?
N2A C17A 1.374(3) . ?
N2A C16A 1.376(3) . ?
C1A C2A 1.398(4) . ?
C1A C6A 1.415(4) . ?
C2A C3A 1.388(4) . ?
C2A C19A 1.441(4) . ?
C3A C4A 1.404(4) . ?
C4A C5A 1.393(4) . ?
C4A C25A 1.533(4) . ?
C5A C6A 1.392(4) . ?
C6A C7A 1.435(4) . ?
C7A C18A 1.416(4) . ?
C7A C8A 1.417(4) . ?
C8A C9A 1.369(4) . ?
C9A C10A 1.412(4) . ?
C10A C17A 1.417(4) . ?
C10A C11A 1.438(4) . ?
C11A C16A 1.403(4) . ?
C11A C12A 1.407(4) . ?
C12A C13A 1.372(4) . ?
C13A C14A 1.412(4) . ?
C13A C29A 1.538(4) . ?
C14A C15A 1.397(4) . ?
C15A C16A 1.394(4) . ?
C15A C22A 1.453(4) . ?
C17A C18A 1.396(4) . ?
C19A C20A 1.200(4) . ?
C20A C21A 1.471(4) . ?
C21A C34A 1.519(4) . ?
C21A C33A 1.527(4) . ?
C22A C23A 1.191(4) . ?
C23A C24A 1.474(4) . ?
C24A C36A 1.523(4) . ?
C24A C35A 1.525(4) . ?
C25A C27A 1.526(4) . ?
C25A C26A 1.527(4) . ?
C25A C28A 1.534(5) . ?
C29A C32A 1.478(6) . ?
C29A C31A 1.479(5) . ?
C29A C30A 1.506(5) . ?
P2 O5P 1.4874(19) . ?
P2 O6P 1.5158(18) . ?
P2 O7P 1.5741(19) . ?
P2 O8P 1.583(2) . ?
O1B C21B 1.435(4) . ?
O2B C24B 1.444(4) . ?
N1B C18B 1.374(3) . ?
N1B C1B 1.384(4) . ?
N2B C17B 1.372(4) . ?
N2B C16B 1.378(3) . ?
C1B C2B 1.401(4) . ?
C1B C6B 1.408(4) . ?
C2B C3B 1.397(4) . ?
C2B C19B 1.429(4) . ?
C3B C4B 1.410(4) . ?
C4B C5B 1.389(4) . ?
C4B C25B 1.535(4) . ?
C5B C6B 1.395(4) . ?
C6B C7B 1.439(4) . ?
C7B C18B 1.408(4) . ?
C7B C8B 1.419(4) . ?
C8B C9B 1.365(4) . ?
C9B C10B 1.412(4) . ?
C10B C17B 1.416(4) . ?
C10B C11B 1.446(4) . ?
C11B C12B 1.395(4) . ?
C11B C16B 1.417(4) . ?
C12B C13B 1.386(4) . ?
C13B C14B 1.413(4) . ?
C13B C29B 1.541(4) . ?
C14B C15B 1.389(4) . ?
C15B C16B 1.396(4) . ?
C15B C22B 1.440(4) . ?
C17B C18B 1.400(4) . ?
C19B C20B 1.205(4) . ?
C20B C21B 1.478(4) . ?
C21B C34B 1.526(5) . ?
C21B C33B 1.536(4) . ?
C22B C23B 1.201(4) . ?
C23B C24B 1.487(4) . ?
C24B C36B 1.520(4) . ?
C24B C35B 1.527(4) . ?
C25B C28B 1.532(4) . ?
C25B C26B 1.533(4) . ?
C25B C27B 1.542(4) . ?
C29B C32B 1.524(4) . ?
C29B C30B 1.535(4) . ?
C29B C31B 1.548(4) . ?
N1C C13C 1.512(4) . ?
N1C C1C 1.522(4) . ?
N1C C5C 1.529(4) . ?
N1C C9C 1.535(4) . ?
C1C C2C 1.513(4) . ?
C2C C3C 1.526(4) . ?
C3C C4C 1.490(5) . ?
C5C C6C 1.515(4) . ?
C6C C7C 1.527(5) . ?
C7C C8C 1.489(6) . ?
C9C C10C 1.507(5) . ?
C10C C11C 1.490(5) . ?
C11C C12C 1.519(5) . ?
C13C C14C 1.518(4) . ?
C14C C15C 1.493(5) . ?
C15C C16C 1.501(6) . ?
N1D C5D 1.511(4) . ?
N1D C9D 1.514(4) . ?
N1D C13D 1.515(4) . ?
N1D C1D 1.529(4) . ?
C1D C2D 1.517(5) . ?
C2D C3D 1.515(4) . ?
C3D C4D 1.517(5) . ?
C5D C6D 1.514(5) . ?
C6D C71D 1.542(6) . ?
C71D C81D 1.470(8) . ?
C9D C10D 1.517(5) . ?
C10D C11D 1.427(7) . ?
C11D C12D 1.208(10) . ?
C13D C14D 1.557(5) . ?
C14D C15D 1.413(7) . ?
C15D C16D 1.472(6) . ?

loop_
_geom_hbond_atom_site_label_D
_geom_hbond_atom_site_label_H
_geom_hbond_atom_site_label_A
_geom_hbond_distance_DH
_geom_hbond_distance_HA
_geom_hbond_distance_DA
_geom_hbond_angle_DHA
_geom_hbond_site_symmetry_A
O1A H1OA O1P 0.857(18) 1.81(2) 2.627(3) 158(4) .
O2A H2OA O2B 0.833(18) 1.89(2) 2.683(3) 160(3) .
N1A H1A O2P 0.87(3) 1.96(3) 2.758(3) 152(3) .
N2A H2A O2P 0.81(3) 2.09(3) 2.845(3) 155(3) .
O3P H3OP O2A 0.858(18) 1.83(2) 2.656(3) 162(3) .
O4P H4OP O6P 0.817(18) 1.806(19) 2.616(3) 172(3) .
O1B H1OB O1A 0.865(19) 2.04(2) 2.895(3) 170(4) .
O2B H2OB O6P 0.850(18) 1.85(2) 2.669(3) 161(4) .
N1B H1B O5P 0.81(3) 2.25(3) 2.967(3) 148(3) .
N2B H2B O5P 0.84(3) 1.89(3) 2.690(3) 158(3) .
O7P H7OP O1P 0.821(18) 2.12(3) 2.640(3) 122(3) .
O8P H8OP O1A 0.859(18) 1.86(2) 2.688(3) 160(3) .
